data_9004689
loop_
_publ_author_name
'Topa, D.'
'Makovicky, E.'
'Balic-Zunic T'

_publ_section_title
;
 The structural role of excess Cu and Pb in gladite and krupkaite
 based on new refinements of their structure
 Sample: bd47
;
_journal_name_full 'The Canadian Mineralogist'
_journal_page_first 1147
_journal_page_last 1159
_journal_paper_doi 10.2113/gscanmin.40.4.1147
_journal_volume 40
_journal_year 2002
_chemical_formula_sum 'Bi3 Cu0.98 Pb S6'
_chemical_name_mineral Krupkaite
_space_group_IT_number 26
_symmetry_space_group_name_Hall 'P 2c -2'
_symmetry_space_group_name_H-M 'P m c 21'
_cell_angle_alpha 90
_cell_angle_beta 90
_cell_angle_gamma 90
_cell_length_a 4.0134
_cell_length_b 11.208
_cell_length_c 11.560
_cell_formula_units_Z 2
_cell_volume 519.994
_database_code_amcsd 0005782
_exptl_crystal_density_diffrn 6.954
_cod_original_formula_sum 'Bi3 Pb Cu.98 S6'
_cod_database_code 9004689

loop_
_space_group_symop_operation_xyz
x,y,z
x,-y,1/2+z
-x,y,z
-x,-y,1/2+z

loop_
_atom_site_aniso_label
_atom_site_aniso_U_11
_atom_site_aniso_U_22
_atom_site_aniso_U_33
_atom_site_aniso_U_12
_atom_site_aniso_U_13
_atom_site_aniso_U_23
Bi1 0.03200 0.03230 0.03600 0.00000 0.00000 0.00420
Bi2 0.03410 0.03620 0.03300 0.00000 0.00000 0.00230
Bi3 0.03800 0.03570 0.03650 0.00000 0.00000 -0.00320
Pb1 0.04200 0.04270 0.04050 0.00000 0.00000 0.00680
S1 0.03400 0.02700 0.03200 0.00000 0.00000 0.00000
S2 0.03400 0.03200 0.03000 0.00000 0.00000 0.00000
S3 0.03300 0.03000 0.03400 0.00000 0.00000 -0.00200
S4 0.04200 0.02500 0.03200 0.00000 0.00000 -0.00400
S5 0.03400 0.02800 0.02800 0.00000 0.00000 -0.00200
S6 0.03300 0.02600 0.03100 0.00000 0.00000 0.00000

loop_
_atom_site_label
_atom_site_fract_x
_atom_site_fract_y
_atom_site_fract_z
_atom_site_occupancy
_atom_site_U_iso_or_equiv
Bi1 0.00000 0.92144 0.42290 1.00000 0.03340
Bi2 0.50000 0.56408 0.38615 1.00000 0.03440
Bi3 0.50000 0.21067 0.55937 1.00000 0.03670
Pb1 0.00000 0.25130 0.23076 1.00000 0.04170
Cu1 0.00000 0.46110 0.63320 0.98000 0.04200
S1 0.50000 0.80290 0.52550 1.00000 0.03100
S2 0.50000 0.11060 0.35770 1.00000 0.03200
S3 0.50000 0.44460 0.18850 1.00000 0.03200
S4 0.00000 0.69040 0.28220 1.00000 0.03300
S5 0.00000 0.37580 0.45100 1.00000 0.03000
S6 0.00000 0.05310 0.62010 1.00000 0.03000

loop_
_cod_related_entry_id
_cod_related_entry_database
_cod_related_entry_code
1 AMCSD 0005782
